data_7238786
loop_
_publ_author_name
'Xiang, Dexuan'
'Bi, Xihe'
'Liao, Peiqiu'
'Fang, Guichun'
'Wang, Zikun'
'Xin, Xiaoqing'
'Dong, Dewen'

_publ_section_title
;
 Solvent-controlled, regio-switchable formation of 3-/5-arylaminopyrazole
 isomer in cyclocondensation of \b-aminoenones with hydrazides:
 intermolecular hydrogen bonding plays a role
;
_journal_issue 2
_journal_name_full 'RSC Adv.'
_journal_page_first 386
_journal_paper_doi 10.1039/C2RA22647B
_journal_volume 3
_journal_year 2013
_chemical_formula_moiety 'C14 H17 Cl0 N3 O'
_chemical_formula_sum 'C14 H17 Cl0 N3 O'
_chemical_formula_weight 243.31
_space_group_IT_number 19
_space_group_name_Hall 'P 2ac 2ab'
_space_group_name_H-M_alt 'P 21 21 21'
_symmetry_cell_setting orthorhombic
_symmetry_space_group_name_H-M 'P 21 21 21'
_atom_sites_solution_hydrogens geom
_atom_sites_solution_primary direct
_atom_sites_solution_secondary difmap
_audit_creation_method SHELXL-97
_cell_angle_alpha 90.000
_cell_angle_beta 90.000
_cell_angle_gamma 90.000
_cell_formula_units_Z 4
_cell_length_a 9.012(3)
_cell_length_b 9.445(2)
_cell_length_c 15.967(4)
_cell_measurement_temperature 293(2)
_cell_measurement_theta_max 30.82
_cell_measurement_theta_min 1.52
_cell_volume 1359.1(6)
_computing_cell_refinement 'SAINT (Bruker, 1999)'
_computing_data_collection 'SMART (Bruker, 1997)'
_computing_data_reduction SAINT
_computing_structure_refinement 'SHELXL-97 (Sheldrick, 1997)'
_computing_structure_solution 'SHELXL-97 (Sheldrick, 1997)'
_diffrn_ambient_temperature 293(2)
_diffrn_measured_fraction_theta_full 0.997
_diffrn_measured_fraction_theta_max 0.997
_diffrn_measurement_device_type 'Bruker APEX CCD area-detector'
_diffrn_measurement_method 'w scans'
_diffrn_radiation_monochromator graphite
_diffrn_radiation_source 'fine-focus sealed tube'
_diffrn_radiation_type MoK\a
_diffrn_radiation_wavelength 0.71069
_diffrn_reflns_av_R_equivalents 0.0343
_diffrn_reflns_av_sigmaI/netI 0.0392
_diffrn_reflns_limit_h_max 11
_diffrn_reflns_limit_h_min -10
_diffrn_reflns_limit_k_max 11
_diffrn_reflns_limit_k_min -10
_diffrn_reflns_limit_l_max 18
_diffrn_reflns_limit_l_min -19
_diffrn_reflns_number 8510
_diffrn_reflns_theta_full 26.05
_diffrn_reflns_theta_max 26.05
_diffrn_reflns_theta_min 2.51
_diffrn_standards_decay_% NO
_exptl_absorpt_coefficient_mu 0.077
_exptl_absorpt_correction_T_max 0.92
_exptl_absorpt_correction_T_min 0.90
_exptl_absorpt_correction_type multi-scan
_exptl_absorpt_process_details 'SADABS (Sheldrick, 1996)'
_exptl_crystal_colour colorless
_exptl_crystal_density_diffrn 1.189
_exptl_crystal_density_method 'not measured'
_exptl_crystal_description block
_exptl_crystal_F_000 520
_exptl_crystal_size_max 0.30
_exptl_crystal_size_mid 0.22
_exptl_crystal_size_min 0.12
_refine_diff_density_max 0.445
_refine_diff_density_min -0.213
_refine_diff_density_rms 0.046
_refine_ls_abs_structure_details 'Flack H D (1983), Acta Cryst. A39, 876-881'
_refine_ls_abs_structure_Flack -2(3)
_refine_ls_extinction_method none
_refine_ls_goodness_of_fit_ref 1.067
_refine_ls_hydrogen_treatment mixed
_refine_ls_matrix_type full
_refine_ls_number_parameters 171
_refine_ls_number_reflns 2677
_refine_ls_number_restraints 0
_refine_ls_restrained_S_all 1.067
_refine_ls_R_factor_all 0.0677
_refine_ls_R_factor_gt 0.0547
_refine_ls_shift/su_max 0.000
_refine_ls_shift/su_mean 0.000
_refine_ls_structure_factor_coef Fsqd
_refine_ls_weighting_details 'calc w=1/[\s^2^(Fo^2^)+(0.0818P)^2^+0.2553P] where P=(Fo^2^+2Fc^2^)/3'
_refine_ls_weighting_scheme calc
_refine_ls_wR_factor_gt 0.1391
_refine_ls_wR_factor_ref 0.1480
_reflns_number_gt 2206
_reflns_number_total 2677
_reflns_threshold_expression >2sigma(I)
_cod_data_source_file c2ra22647b.txt
_cod_data_source_block 3
_cod_original_cell_volume 1359.1(11)
_cod_original_sg_symbol_H-M P212121
_cod_database_code 7238786

loop_
_symmetry_equiv_pos_as_xyz
'x, y, z'
'-x+1/2, -y, z+1/2'
'x+1/2, -y+1/2, -z'
'-x, y+1/2, -z+1/2'

loop_
_atom_site_label
_atom_site_type_symbol
_atom_site_fract_x
_atom_site_fract_y
_atom_site_fract_z
_atom_site_U_iso_or_equiv
_atom_site_adp_type
_atom_site_occupancy
_atom_site_symmetry_multiplicity
_atom_site_calc_flag
_atom_site_refinement_flags
C1 C 0.3075(3) -0.2804(3) 0.20358(16) 0.0370(7) Uani 1 1 d .
C2 C 0.4544(3) -0.2622(3) 0.18471(16) 0.0343(6) Uani 1 1 d .
C3 C 0.4534(3) -0.1649(3) 0.11745(15) 0.0303(6) Uani 1 1 d .
C4 C 0.0681(4) -0.1830(4) 0.1454(2) 0.0562(9) Uani 1 1 d .
H4A H 0.0446 -0.1175 0.1014 0.084 Uiso 1 1 calc R
H4B H 0.0305 -0.1476 0.1976 0.084 Uiso 1 1 calc R
H4C H 0.0235 -0.2731 0.1334 0.084 Uiso 1 1 calc R
C5 C 0.2364(4) -0.3682(4) 0.27064(19) 0.0545(9) Uani 1 1 d .
H5A H 0.1306 -0.3585 0.2674 0.082 Uiso 1 1 calc R
H5B H 0.2702 -0.3366 0.3245 0.082 Uiso 1 1 calc R
H5C H 0.2631 -0.4657 0.2630 0.082 Uiso 1 1 calc R
C6 C 0.5901(3) -0.3221(3) 0.22677(17) 0.0407(7) Uani 1 1 d .
C7 C 0.6402(4) -0.4662(3) 0.19315(19) 0.0450(8) Uani 1 1 d .
H7A H 0.7316 -0.4930 0.2210 0.054 Uiso 1 1 calc R
H7B H 0.5657 -0.5363 0.2073 0.054 Uiso 1 1 calc R
C8 C 0.6652(3) -0.4691(3) 0.09960(18) 0.0404(7) Uani 1 1 d .
H8A H 0.7021 -0.5614 0.0830 0.048 Uiso 1 1 calc R
H8B H 0.5721 -0.4525 0.0708 0.048 Uiso 1 1 calc R
C9 C 0.5921(3) -0.0044(3) 0.02027(16) 0.0308(6) Uani 1 1 d .
C10 C 0.4913(3) 0.1076(3) 0.01601(18) 0.0336(6) Uani 1 1 d .
H10 H 0.4088 0.1085 0.0509 0.040 Uiso 1 1 calc R
C11 C 0.5138(3) 0.2172(3) -0.04001(17) 0.0380(7) Uani 1 1 d .
H11 H 0.4452 0.2907 -0.0428 0.046 Uiso 1 1 calc R
C12 C 0.6364(3) 0.2195(3) -0.09187(18) 0.0427(7) Uani 1 1 d .
H12 H 0.6509 0.2940 -0.1291 0.051 Uiso 1 1 calc R
C13 C 0.7375(3) 0.1089(3) -0.08766(19) 0.0419(7) Uani 1 1 d .
H13 H 0.8204 0.1092 -0.1223 0.050 Uiso 1 1 calc R
C14 C 0.7159(3) -0.0015(3) -0.03236(16) 0.0350(6) Uani 1 1 d .
H14 H 0.7847 -0.0749 -0.0301 0.042 Uiso 1 1 calc R
N1 N 0.2266(3) -0.1993(2) 0.15098(14) 0.0382(6) Uani 1 1 d .
N2 N 0.3162(2) -0.1255(2) 0.09654(14) 0.0370(6) Uani 1 1 d .
N3 N 0.5800(3) -0.1169(3) 0.07634(16) 0.0375(6) Uani 1 1 d .
O1 O 0.7692(2) -0.3632(2) 0.07697(14) 0.0388(5) Uani 1 1 d .
H1N H 0.643(3) -0.187(4) 0.0698(19) 0.042(8) Uiso 1 1 d .
H1O H 0.778(4) -0.381(5) 0.026(3) 0.080(14) Uiso 1 1 d .

loop_
_atom_site_aniso_label
_atom_site_aniso_U_11
_atom_site_aniso_U_22
_atom_site_aniso_U_33
_atom_site_aniso_U_23
_atom_site_aniso_U_13
_atom_site_aniso_U_12
C1 0.0524(18) 0.0298(14) 0.0289(13) -0.0030(11) 0.0058(12) -0.0035(13)
C2 0.0473(17) 0.0296(14) 0.0261(13) -0.0047(11) 0.0020(11) -0.0009(12)
C3 0.0336(14) 0.0311(14) 0.0261(13) -0.0004(11) 0.0013(10) 0.0008(11)
C4 0.0409(17) 0.059(2) 0.069(2) 0.0059(19) 0.0079(16) -0.0014(16)
C5 0.067(2) 0.0507(19) 0.0461(18) 0.0044(15) 0.0186(16) -0.0082(17)
C6 0.0511(18) 0.0426(16) 0.0283(14) 0.0017(13) -0.0056(12) 0.0064(14)
C7 0.0476(18) 0.0400(17) 0.0473(17) 0.0141(14) 0.0025(14) 0.0047(14)
C8 0.0397(15) 0.0302(14) 0.0513(17) -0.0048(13) 0.0022(13) 0.0018(12)
C9 0.0363(14) 0.0285(14) 0.0277(13) -0.0035(11) -0.0041(10) -0.0054(11)
C10 0.0369(15) 0.0309(14) 0.0331(13) -0.0004(11) 0.0025(11) -0.0018(12)
C11 0.0434(17) 0.0291(14) 0.0416(16) 0.0002(12) -0.0032(12) 0.0037(12)
C12 0.0521(18) 0.0353(15) 0.0406(16) 0.0080(13) 0.0012(14) -0.0078(13)
C13 0.0420(15) 0.0440(16) 0.0396(15) 0.0030(13) 0.0104(13) -0.0037(13)
C14 0.0322(14) 0.0298(14) 0.0430(16) -0.0022(12) 0.0006(11) -0.0019(12)
N1 0.0367(13) 0.0369(12) 0.0410(13) -0.0034(11) 0.0065(10) -0.0039(10)
N2 0.0400(13) 0.0352(12) 0.0357(12) 0.0004(10) 0.0021(10) -0.0035(11)
N3 0.0355(12) 0.0344(13) 0.0425(13) 0.0047(11) 0.0042(11) 0.0067(11)
O1 0.0401(11) 0.0358(11) 0.0405(12) -0.0002(9) 0.0038(9) 0.0012(9)

loop_
_atom_type_symbol
_atom_type_description
_atom_type_scat_dispersion_real
_atom_type_scat_dispersion_imag
_atom_type_scat_source
C C 0.0033 0.0016 'International Tables Vol C Tables 4.2.6.8 and 6.1.1.4'
H H 0.0000 0.0000 'International Tables Vol C Tables 4.2.6.8 and 6.1.1.4'
N N 0.0061 0.0033 'International Tables Vol C Tables 4.2.6.8 and 6.1.1.4'
O O 0.0106 0.0060 'International Tables Vol C Tables 4.2.6.8 and 6.1.1.4'
Cl Cl 0.1484 0.1585 'International Tables Vol C Tables 4.2.6.8 and 6.1.1.4'

loop_
_geom_angle_atom_site_label_1
_geom_angle_atom_site_label_2
_geom_angle_atom_site_label_3
_geom_angle
N1 C1 C2 108.3(2)
N1 C1 C5 121.9(3)
C2 C1 C5 129.8(3)
C1 C2 C3 104.0(2)
C1 C2 C6 129.8(3)
C3 C2 C6 126.1(3)
N2 C3 N3 123.4(2)
N2 C3 C2 112.2(2)
N3 C3 C2 124.4(2)
C2 C6 C7 114.6(2)
C8 C7 C6 114.0(2)
O1 C8 C7 109.7(2)
N3 C9 C10 123.9(2)
N3 C9 C14 117.6(2)
C10 C9 C14 118.4(2)
C11 C10 C9 120.2(3)
C12 C11 C10 121.1(3)
C11 C12 C13 119.0(3)
C14 C13 C12 120.5(3)
C13 C14 C9 120.8(3)
C1 N1 N2 111.3(2)
C1 N1 C4 129.4(3)
N2 N1 C4 119.3(3)
C3 N2 N1 104.2(2)
C3 N3 C9 128.0(2)

loop_
_geom_bond_atom_site_label_1
_geom_bond_atom_site_label_2
_geom_bond_distance
C1 N1 1.350(4)
C1 C2 1.369(4)
C1 C5 1.498(4)
C2 C3 1.413(4)
C2 C6 1.506(4)
C3 N2 1.333(3)
C3 N3 1.392(3)
C4 N1 1.439(4)
C6 C7 1.531(4)
C7 C8 1.511(4)
C8 O1 1.418(3)
C9 N3 1.394(4)
C9 C10 1.395(4)
C9 C14 1.398(4)
C10 C11 1.383(4)
C11 C12 1.380(4)
C12 C13 1.388(4)
C13 C14 1.380(4)
N1 N2 1.376(3)
